data_9006970
loop_
_publ_author_name
'Redhammer, G. J.'
'Roth, G.'
'Paulus, W.'
'Andre, G.'
'Lottermoser, W.'
'Amthauer, G.'
'Treutmann, W.'
'Koppelhuber-Bitschnau B'

_publ_section_title
;
 The crystal and magnetic structure of Li-aegirine LiFeSi2O6:
 a temperature-dependent study
 Sample: T = 200 K
 Pyroxene
;
_journal_name_full 'Physics and Chemistry of Minerals'
_journal_page_first 337
_journal_page_last 346
_journal_paper_doi 10.1007/s002690100159
_journal_volume 28
_journal_year 2001
_chemical_formula_structural LiFeSi2O6
_chemical_formula_sum 'Fe Li O6 Si2'
_space_group_IT_number 14
_symmetry_space_group_name_Hall '-P 2ybc'
_symmetry_space_group_name_H-M 'P 1 21/c 1'
_cell_angle_alpha 90
_cell_angle_beta 110.0
_cell_angle_gamma 90
_cell_length_a 9.635
_cell_length_b 8.665
_cell_length_c 5.275
_cell_formula_units_Z 4
_cell_volume 413.836
_database_code_amcsd 0008555
_diffrn_ambient_temperature 200
_exptl_crystal_density_diffrn 3.450
_cod_original_formula_sum 'Li Fe Si2 O6'
_cod_database_code 9006970
_amcsd_formula_title LiFeSi2O6

loop_
_space_group_symop_operation_xyz
x,y,z
x,1/2-y,1/2+z
-x,1/2+y,1/2-z
-x,-y,-z

loop_
_atom_site_label
_atom_site_fract_x
_atom_site_fract_y
_atom_site_fract_z
_atom_site_U_iso_or_equiv
Li 0.25050 0.00970 0.23950 0.00720
Fe 0.25020 0.64794 0.23841 0.00130
SiA 0.04739 0.33888 0.27481 0.00130
SiB 0.54760 0.83922 0.25575 0.00110
O1A 0.86680 0.33310 0.16020 0.00250
O1B 0.36680 0.83500 0.13840 0.00270
O2A 0.11580 0.50870 0.31450 0.00470
O2B 0.61990 0.00520 0.34730 0.00440
O3A 0.10800 0.26370 0.57750 0.00420
O3B 0.60490 0.72980 0.52190 0.00450

loop_
_cod_related_entry_id
_cod_related_entry_database
_cod_related_entry_code
1 AMCSD 0008555
